data_2210110
loop_
_publ_author_name
'Deng, Zhao-Peng'
'Gao, Shan'
'Ng, Seik Weng'

_publ_section_title Diaquabis(4-formylbenzoato-\k<i>O</i>)bis(1<i>H</i>-imidazole-\k<i>N</i>^3^)manganese(II)
_journal_coeditor_code BT2157
_journal_issue 9
_journal_name_full 'Acta Crystallographica Section E'
_journal_page_first m2106
_journal_page_last m2107
_journal_paper_doi 10.1107/S1600536806030522
_journal_volume 62
_journal_year 2006
_chemical_formula_iupac '[Mn (C8 H5 O3)2 (C3 H4 N2)2 (H2 O)2]'
_chemical_formula_moiety 'C22 H22 Mn N4 O8'
_chemical_formula_sum 'C22 H22 Mn N4 O8'
_chemical_formula_weight 525.38
_chemical_name_systematic
;
Diaquabis(4-formylbenzoato-\k<i>O</i>)bis(1H-imidazole-
\k<i>N</i>^3^)manganese(II)
;
_space_group_IT_number 2
_symmetry_cell_setting triclinic
_symmetry_space_group_name_Hall '-P 1'
_symmetry_space_group_name_H-M 'P -1'
_atom_sites_solution_hydrogens geom
_atom_sites_solution_primary direct
_atom_sites_solution_secondary difmap
_audit_creation_method SHELXL-97
_cell_angle_alpha 75.6260(10)
_cell_angle_beta 86.6640(10)
_cell_angle_gamma 86.3840(10)
_cell_formula_units_Z 1
_cell_length_a 5.644(2)
_cell_length_b 8.141(4)
_cell_length_c 12.940(5)
_cell_measurement_reflns_used 5394
_cell_measurement_temperature 295(2)
_cell_measurement_theta_max 27.5
_cell_measurement_theta_min 3.3
_cell_volume 574.2(4)
_computing_cell_refinement RAPID-AUTO
_computing_data_collection 'RAPID-AUTO (Rigaku, 1998)'
_computing_data_reduction 'CrystalStructure (Rigaku/MSC, 2002)'
_computing_molecular_graphics 'X-SEED (Barbour, 2001)'
_computing_publication_material SHELXL97
_computing_structure_refinement 'SHELXL97 (Sheldrick, 1997)'
_computing_structure_solution 'SHELXS97 (Sheldrick, 1997)'
_diffrn_ambient_temperature 295(2)
_diffrn_measured_fraction_theta_full 0.99
_diffrn_measured_fraction_theta_max 0.99
_diffrn_measurement_device_type 'Rigaku RAXIS-RAPID IP'
_diffrn_measurement_method \w
_diffrn_radiation_monochromator graphite
_diffrn_radiation_source 'fine-focus sealed tube'
_diffrn_radiation_type MoK\a
_diffrn_radiation_wavelength 0.71073
_diffrn_reflns_av_R_equivalents 0.017
_diffrn_reflns_av_sigmaI/netI 0.021
_diffrn_reflns_limit_h_max 7
_diffrn_reflns_limit_h_min -7
_diffrn_reflns_limit_k_max 10
_diffrn_reflns_limit_k_min -10
_diffrn_reflns_limit_l_max 16
_diffrn_reflns_limit_l_min -16
_diffrn_reflns_number 5688
_diffrn_reflns_theta_full 27.5
_diffrn_reflns_theta_max 27.5
_diffrn_reflns_theta_min 3.3
_diffrn_standards_decay_% 0
_diffrn_standards_interval_count 0
_diffrn_standards_interval_time 0
_diffrn_standards_number 0
_exptl_absorpt_coefficient_mu 0.631
_exptl_absorpt_correction_T_max 0.911
_exptl_absorpt_correction_T_min 0.662
_exptl_absorpt_correction_type multi-scan
_exptl_absorpt_process_details '(ABSCOR; Higashi, 1995)'
_exptl_crystal_colour Colorless
_exptl_crystal_density_diffrn 1.519
_exptl_crystal_density_method 'not measured'
_exptl_crystal_description Prism
_exptl_crystal_F_000 271
_exptl_crystal_size_max 0.36
_exptl_crystal_size_mid 0.28
_exptl_crystal_size_min 0.15
_refine_diff_density_max 0.36
_refine_diff_density_min -0.32
_refine_ls_extinction_method none
_refine_ls_goodness_of_fit_ref 1.15
_refine_ls_hydrogen_treatment mixed
_refine_ls_matrix_type full
_refine_ls_number_parameters 182
_refine_ls_number_reflns 2616
_refine_ls_number_restraints 4
_refine_ls_restrained_S_all 1.15
_refine_ls_R_factor_all 0.035
_refine_ls_R_factor_gt 0.033
_refine_ls_shift/su_max 0.001
_refine_ls_shift/su_mean 0.000
_refine_ls_structure_factor_coef Fsqd
_refine_ls_weighting_details 'calc w=1/[\s^2^(Fo^2^)+(0.061P)^2^+0.1044P] where P=(Fo^2^+2Fc^2^)/3'
_refine_ls_weighting_scheme calc
_refine_ls_wR_factor_gt 0.100
_refine_ls_wR_factor_ref 0.101
_reflns_number_gt 2474
_reflns_number_total 2616
_reflns_threshold_expression I>2\s(I)
_cod_data_source_file bt2157.cif
_cod_data_source_block I
_cod_depositor_comments
;
The following automatic conversions were performed:
'_symmetry_cell_setting' value 'Triclinic' changed to 'triclinic'
according to '/home/saulius/struct/CIF-dictionaries/cif_core.dic'
dictionary named 'cif_core.dic' version 2.4.1 from 2010-06-29.

Automatic conversion script
Id: cif_fix_enum 1527 2010-12-29 10:47:43Z saulius 

The following automatic conversions were performed:

'_symmetry_cell_setting' value 'Triclinic' changed to 'triclinic'
according to /home/saulius/struct/CIF-dictionaries/cif_core.dic
dictionary named 'cif_core.dic' version 2.4.1 from 2010-06-29.

Automatic conversion script
Id: cif_fix_values 1715 2011-07-08 13:25:40Z adriana 
;
_cod_original_cell_volume 574.3(4)
_cod_database_code 2210110
_cod_database_fobs_code 2210110

loop_
_symmetry_equiv_pos_as_xyz
'x, y, z'
'-x, -y, -z'

loop_
_atom_site_type_symbol
_atom_site_label
_atom_site_fract_x
_atom_site_fract_y
_atom_site_fract_z
_atom_site_U_iso_or_equiv
_atom_site_adp_type
_atom_site_calc_flag
_atom_site_refinement_flags
_atom_site_occupancy
_atom_site_disorder_assembly
_atom_site_disorder_group
Mn Mn1 0.5000 0.5000 0.5000 0.02750(10) Uani d S 1 . .
O O1 0.7296(2) 0.4791(2) 0.63680(10) 0.0352(3) Uani d . 1 . .
O O2 0.4750(2) 0.5774(2) 0.74840(10) 0.0490(3) Uani d . 1 . .
O O3 1.1682(6) 0.1604(4) 1.1789(2) 0.0850(10) Uani d PD 0.639(5) A 1
O O3' 1.3690(10) 0.0667(8) 1.0943(5) 0.095(2) Uani d PD 0.361(5) A 2
O O1w 0.8084(2) 0.4082(2) 0.41190(10) 0.0355(3) Uani d D 1 . .
N N1 0.5882(2) 0.7681(2) 0.42580(10) 0.0343(3) Uani d . 1 . .
N N2 0.5649(3) 1.0321(2) 0.33280(10) 0.0524(4) Uani d D 1 . .
C C1 0.6554(3) 0.4921(2) 0.72920(10) 0.0314(3) Uani d . 1 . .
C C2 0.7978(3) 0.3944(2) 0.82250(10) 0.0327(3) Uani d . 1 A .
C C3 0.7203(4) 0.4029(3) 0.9245(2) 0.0607(6) Uani d . 1 . .
C C4 0.8466(5) 0.3197(4) 1.0122(2) 0.0682(7) Uani d . 1 A .
C C5 1.0524(4) 0.2258(3) 0.9986(2) 0.0485(4) Uani d . 1 . .
C C6 1.1290(4) 0.2136(3) 0.8974(2) 0.0488(4) Uani d . 1 A .
C C7 1.0016(3) 0.2971(2) 0.80960(10) 0.0407(4) Uani d . 1 . .
C C8 1.1942(5) 0.1416(3) 1.0918(2) 0.0696(8) Uani d PD 0.639(5) A 1
C C8' 1.1942(5) 0.1416(3) 1.0918(2) 0.0696(8) Uani d PD 0.361(5) A 2
C C9 0.4630(4) 0.8834(2) 0.3583(2) 0.0518(5) Uani d . 1 . .
C C10 0.7672(4) 1.0122(2) 0.3853(2) 0.0574(5) Uani d . 1 . .
C C11 0.7808(4) 0.8493(2) 0.4416(2) 0.0540(5) Uani d . 1 . .
H H1w1 0.939(3) 0.456(3) 0.397(2) 0.055(6) Uiso d D 1 . .
H H1w2 0.737(4) 0.411(3) 0.3560(10) 0.063(7) Uiso d D 1 . .
H H2n 0.506(5) 1.123(2) 0.293(2) 0.081(9) Uiso d D 1 . .
H H3 0.5810 0.4656 0.9342 0.073 Uiso calc R 1 . .
H H4 0.7928 0.3270 1.0803 0.082 Uiso calc R 1 . .
H H6 1.2668 0.1489 0.8882 0.059 Uiso calc R 1 . .
H H7 1.0536 0.2876 0.7417 0.049 Uiso calc R 1 A .
H H8 1.3169 0.0657 1.0801 0.083 Uiso calc PR 0.639(5) A 1
H H8' 1.1292 0.1522 1.1577 0.083 Uiso calc PR 0.361(5) A 2
H H9 0.3209 0.8636 0.3316 0.062 Uiso calc R 1 . .
H H10 0.8759 1.0944 0.3830 0.069 Uiso calc R 1 . .
H H11 0.9044 0.7995 0.4852 0.065 Uiso calc R 1 . .

loop_
_atom_site_aniso_label
_atom_site_aniso_U_11
_atom_site_aniso_U_22
_atom_site_aniso_U_33
_atom_site_aniso_U_12
_atom_site_aniso_U_13
_atom_site_aniso_U_23
Mn1 0.0266(2) 0.0280(2) 0.0252(2) -0.00100(10) -0.00420(10) -0.00090(10)
O1 0.0310(10) 0.0450(10) 0.0280(10) -0.0020(10) -0.0050(10) -0.0040(10)
O2 0.0420(10) 0.0660(10) 0.0400(10) 0.0190(10) -0.0130(10) -0.0160(10)
O3 0.094(2) 0.101(2) 0.048(2) -0.00(3) -0.041(2) 0.010(14)
O3' 0.070(10) 0.100(4) 0.090(4) 0.011(3) -0.039(3) 0.023(3)
O1w 0.0280(10) 0.0410(10) 0.0350(10) 0.0000(10) -0.0040(10) -0.0050(10)
N1 0.0360(10) 0.0300(10) 0.0340(10) -0.0010(10) -0.0050(10) -0.0020(10)
N2 0.0640(10) 0.0320(10) 0.0540(10) 0.0030(10) -0.0130(10) 0.0060(10)
C1 0.0300(10) 0.0340(10) 0.0300(10) -0.0020(10) -0.0070(10) -0.0050(10)
C2 0.0310(10) 0.0370(10) 0.0280(10) 0.0000(10) -0.0060(10) -0.0040(10)
C3 0.0560(10) 0.091(2) 0.0320(10) 0.0290(10) -0.0100(10) -0.0150(10)
C4 0.069(2) 0.101(2) 0.0290(10) 0.0220(10) -0.0110(10) -0.0110(10)
C5 0.0490(10) 0.0500(10) 0.0400(10) -0.0020(10) -0.0170(10) 0.0050(10)
C6 0.0420(10) 0.0470(10) 0.0500(10) 0.0100(10) -0.0090(10) 0.0020(10)
C7 0.0420(10) 0.0420(10) 0.0340(10) 0.0060(10) -0.0030(10) -0.0020(10)
C8 0.071(2) 0.070(2) 0.0570(10) 0.0000(10) -0.0300(10) 0.0110(10)
C8' 0.071(2) 0.070(2) 0.0570(10) 0.0000(10) -0.0300(10) 0.0110(10)
C9 0.0480(10) 0.0410(10) 0.0600(10) -0.0020(10) -0.0210(10) 0.0050(10)
C10 0.0660(10) 0.0330(10) 0.0710(10) -0.0130(10) -0.0220(10) -0.0020(10)
C11 0.0580(10) 0.0370(10) 0.0650(10) -0.0060(10) -0.0310(10) -0.0010(10)

loop_
_atom_type_symbol
_atom_type_description
_atom_type_scat_dispersion_real
_atom_type_scat_dispersion_imag
_atom_type_scat_source
C C 0.0033 0.0016 'International Tables Vol C Tables 4.2.6.8 and 6.1.1.4'
H H 0.0000 0.0000 'International Tables Vol C Tables 4.2.6.8 and 6.1.1.4'
N N 0.0061 0.0033 'International Tables Vol C Tables 4.2.6.8 and 6.1.1.4'
O O 0.0106 0.0060 'International Tables Vol C Tables 4.2.6.8 and 6.1.1.4'
Mn Mn 0.3368 0.7283 'International Tables Vol C Tables 4.2.6.8 and 6.1.1.4'

loop_
_geom_angle_atom_site_label_1
_geom_angle_atom_site_label_2
_geom_angle_atom_site_label_3
_geom_angle_site_symmetry_3
_geom_angle
_geom_angle_publ_flag
O1 Mn1 O1 2_666 180 yes
O1 Mn1 O1w . 88.87(5) yes
O1 Mn1 O1w 2_666 91.13(5) yes
O1 Mn1 N1 . 93.16(5) yes
O1 Mn1 N1 2_666 86.84(5) yes
O1w Mn1 O1w 2_666 180 yes
O1w Mn1 N1 . 90.28(5) yes
O1w Mn1 N1 2_666 89.72(5) yes
N1 Mn1 N1 2_666 180 yes
C1 O1 Mn1 . 124.80(10) no
C9 N1 C11 . 104.6(2) no
C9 N1 Mn1 . 127.50(10) no
C11 N1 Mn1 . 127.80(10) no
C9 N2 C10 . 107.5(2) no
O2 C1 O1 . 125.00(10) no
O2 C1 C2 . 118.10(10) no
O1 C1 C2 . 116.90(10) no
C7 C2 C3 . 118.8(2) no
C7 C2 C1 . 122.60(10) no
C3 C2 C1 . 118.6(2) no
C4 C3 C2 . 121.1(2) no
C5 C4 C3 . 119.8(2) no
C4 C5 C6 . 119.7(2) no
C4 C5 C8 . 120.2(2) no
C6 C5 C8 . 120.1(2) no
C5 C6 C7 . 120.3(2) no
C2 C7 C6 . 120.3(2) no
O3 C8 C5 . 127.0(3) no
N1 C9 N2 . 111.6(2) no
N2 C10 C11 . 106.1(2) no
C10 C11 N1 . 110.3(2) no
Mn1 O1w H1w1 . 125(2) no
Mn1 O1w H1w2 . 97(2) no
H1w1 O1w H1w2 . 111(2) no
C9 N2 H2n . 125(2) no
C10 N2 H2n . 128(2) no
C4 C3 H3 . 119.5 no
C2 C3 H3 . 119.5 no
C5 C4 H4 . 120.1 no
C3 C4 H4 . 120.1 no
C5 C6 H6 . 119.8 no
C7 C6 H6 . 119.8 no
C2 C7 H7 . 119.9 no
C6 C7 H7 . 119.9 no
O3 C8 H8 . 116.5 no
C5 C8 H8 . 116.5 no
N1 C9 H9 . 124.2 no
N2 C9 H9 . 124.2 no
N2 C10 H10 . 127.0 no
C11 C10 H10 . 127.0 no
C10 C11 H11 . 124.9 no
N1 C11 H11 . 124.9 no

loop_
_geom_bond_atom_site_label_1
_geom_bond_atom_site_label_2
_geom_bond_site_symmetry_2
_geom_bond_distance
_geom_bond_publ_flag
Mn1 O1 . 2.2210(10) yes
Mn1 O1 2_666 2.2210(10) no
Mn1 O1w . 2.2180(10) yes
Mn1 O1w 2_666 2.2180(10) no
Mn1 N1 . 2.230(2) yes
Mn1 N1 2_666 2.230(2) no
O1 C1 . 1.271(2) no
O2 C1 . 1.244(2) no
O3 C8 . 1.174(4) no
N1 C9 . 1.313(2) no
N1 C11 . 1.358(2) no
N2 C9 . 1.332(3) no
N2 C10 . 1.343(3) no
C1 C2 . 1.513(2) no
C2 C7 . 1.381(2) no
C2 C3 . 1.384(2) no
C3 C4 . 1.381(3) no
C4 C5 . 1.377(3) no
C5 C6 . 1.379(3) no
C5 C8 . 1.483(3) no
C6 C7 . 1.386(2) no
C10 C11 . 1.345(3) no
O1w H1w1 . 0.850(10) no
O1w H1w2 . 0.850(10) no
N2 H2n . 0.850(10) no
C3 H3 . 0.93 no
C4 H4 . 0.93 no
C6 H6 . 0.93 no
C7 H7 . 0.93 no
C8 H8 . 0.93 no
C9 H9 . 0.93 no
C10 H10 . 0.93 no
C11 H11 . 0.93 no

loop_
_geom_hbond_atom_site_label_D
_geom_hbond_atom_site_label_H
_geom_hbond_atom_site_label_A
_geom_hbond_site_symmetry_A
_geom_hbond_distance_DH
_geom_hbond_distance_HA
_geom_hbond_distance_DA
_geom_hbond_angle_DHA
_geom_hbond_publ_flag
O1w H1w1 O1 2_766 0.850(10) 1.970(10) 2.804(2) 168(2) yes
O1w H1w2 O2 2_666 0.850(10) 1.840(10) 2.667(2) 168(3) yes
N2 H2n O2 2_676 0.850(10) 2.37(2) 3.089(3) 142(3) yes
N2 H2n O3 1_464 0.850(10) 2.43(2) 3.044(3) 129(3) yes

loop_
_geom_torsion_atom_site_label_1
_geom_torsion_atom_site_label_2
_geom_torsion_atom_site_label_3
_geom_torsion_atom_site_label_4
_geom_torsion_site_symmetry_1
_geom_torsion
_geom_torsion_publ_flag
O1w Mn1 O1 C1 . -169.60(10) no
O1w Mn1 O1 C1 2_666 10.40(10) no
N1 Mn1 O1 C1 . 100.20(10) no
N1 Mn1 O1 C1 2_666 -79.80(10) no
O1w Mn1 N1 C9 . 113.9(2) no
O1w Mn1 N1 C9 2_666 -66.1(2) no
O1 Mn1 N1 C9 2_666 22.8(2) no
O1 Mn1 N1 C9 . -157.3(2) no
O1w Mn1 N1 C11 . -67.3(2) no
O1w Mn1 N1 C11 2_666 112.7(2) no
O1 Mn1 N1 C11 2_666 -158.4(2) no
O1 Mn1 N1 C11 . 21.6(2) no
Mn1 O1 C1 O2 . -28.8(2) no
Mn1 O1 C1 C2 . 150.60(10) no
O2 C1 C2 C7 . -179.5(2) no
O1 C1 C2 C7 . 1.1(2) no
O2 C1 C2 C3 . 0.6(3) no
O1 C1 C2 C3 . -178.9(2) no
C7 C2 C3 C4 . 1.7(4) no
C1 C2 C3 C4 . -178.4(2) no
C2 C3 C4 C5 . -0.3(4) no
C3 C4 C5 C6 . -1.0(4) no
C3 C4 C5 C8 . 177.6(3) no
C4 C5 C6 C7 . 0.9(3) no
C8 C5 C6 C7 . -177.7(2) no
C3 C2 C7 C6 . -1.7(3) no
C1 C2 C7 C6 . 178.3(2) no
C5 C6 C7 C2 . 0.5(3) no
C4 C5 C8 O3 . -9.8(5) no
C6 C5 C8 O3 . 168.8(3) no
C11 N1 C9 N2 . -1.1(3) no
Mn1 N1 C9 N2 . 178.00(10) no
C10 N2 C9 N1 . 0.7(3) no
C9 N2 C10 C11 . 0.0(3) no
N2 C10 C11 N1 . -0.7(3) no
C9 N1 C11 C10 . 1.1(3) no
Mn1 N1 C11 C10 . -178.0(2) no
